data_4502012
loop_
_publ_author_name
'Paul, Avijit Kumar'
'Sanyal, Udishnu'
'Natarajan, Srinivasan'

_publ_section_title
;
 Use of Polyazaheterocycles in the Assembly of New Cadmium Sulfate
 Frameworks: Synthesis, Structure, and Properties
;
_journal_issue 9
_journal_name_full 'Crystal Growth &amp; Design'
_journal_page_first 4161
_journal_paper_doi 10.1021/cg100865v
_journal_volume 10
_journal_year 2010
_chemical_formula_sum 'C2 H5 Cd2 N5 O8 S2'
_chemical_formula_weight 516.07
_chemical_name_common &#x0091;Cadmium-Sulfate&#x0092;
_chemical_name_systematic
;
 ?
;
_space_group_IT_number 2
_symmetry_cell_setting triclinic
_symmetry_space_group_name_Hall '-P 1'
_symmetry_space_group_name_H-M 'P -1'
_atom_sites_solution_hydrogens geom
_atom_sites_solution_primary direct
_atom_sites_solution_secondary difmap
_cell_angle_alpha 65.8430(10)
_cell_angle_beta 73.3020(10)
_cell_angle_gamma 71.0830(10)
_cell_formula_units_Z 2
_cell_length_a 6.65880(10)
_cell_length_b 9.2325(2)
_cell_length_c 9.7163(2)
_cell_measurement_reflns_used 1994
_cell_measurement_temperature 293(2)
_cell_measurement_theta_max 26.00
_cell_measurement_theta_min 2.34
_cell_volume 507.242(18)
_computing_cell_refinement 'SAINT (Bruker, 2000)'
_computing_data_collection 'SMART (Bruker, 2000)'
_computing_data_reduction SAINT
_computing_molecular_graphics 'Ortep-3 for windows (Farrugia, 1999) and CAMERON (Watkin et al., 1993)'
_computing_publication_material 'SHELXL-97 (Sheldrick, 1997)'
_computing_structure_refinement 'SHELXL-97 (Sheldrick, 1997)'
_computing_structure_solution 'SIR92 (Altomare et al., 1993)'
_diffrn_ambient_temperature 293(2)
_diffrn_measured_fraction_theta_full 0.999
_diffrn_measured_fraction_theta_max 0.999
_diffrn_measurement_device_type 'Bruker SMART CCD area detector'
_diffrn_measurement_method '\f and \w scans'
_diffrn_radiation_monochromator graphite
_diffrn_radiation_source 'fine-focus sealed tube'
_diffrn_radiation_type MoK\a
_diffrn_radiation_wavelength 0.71073
_diffrn_reflns_av_R_equivalents 0.0242
_diffrn_reflns_av_sigmaI/netI 0.0195
_diffrn_reflns_limit_h_max 8
_diffrn_reflns_limit_h_min -8
_diffrn_reflns_limit_k_max 11
_diffrn_reflns_limit_k_min -10
_diffrn_reflns_limit_l_max 11
_diffrn_reflns_limit_l_min -11
_diffrn_reflns_number 7640
_diffrn_reflns_theta_full 26.00
_diffrn_reflns_theta_max 26.00
_diffrn_reflns_theta_min 2.34
_exptl_absorpt_coefficient_mu 4.656
_exptl_absorpt_correction_T_max 0.7364
_exptl_absorpt_correction_T_min 0.5618
_exptl_absorpt_correction_type multi-scan
_exptl_absorpt_process_details '(SADABS; Sheldrick, 1996)'
_exptl_crystal_colour colorless
_exptl_crystal_density_diffrn 3.379
_exptl_crystal_density_method 'not measured'
_exptl_crystal_description 'Plate like'
_exptl_crystal_F_000 488
_exptl_crystal_size_max 0.14
_exptl_crystal_size_mid 0.09
_exptl_crystal_size_min 0.07
_refine_diff_density_max 0.481
_refine_diff_density_min -0.476
_refine_diff_density_rms 0.092
_refine_ls_extinction_method none
_refine_ls_goodness_of_fit_ref 1.077
_refine_ls_hydrogen_treatment mixed
_refine_ls_matrix_type full
_refine_ls_number_parameters 176
_refine_ls_number_reflns 1994
_refine_ls_number_restraints 0
_refine_ls_restrained_S_all 1.077
_refine_ls_R_factor_all 0.0184
_refine_ls_R_factor_gt 0.0171
_refine_ls_shift/su_max 0.001
_refine_ls_shift/su_mean 0.000
_refine_ls_structure_factor_coef Fsqd
_refine_ls_weighting_details 'calc w=1/[\s^2^(Fo^2^)+(0.0178P)^2^+0.7575P] where P=(Fo^2^+2Fc^2^)/3'
_refine_ls_weighting_scheme calc
_refine_ls_wR_factor_gt 0.0423
_refine_ls_wR_factor_ref 0.0429
_reflns_number_gt 1893
_reflns_number_total 1994
_reflns_threshold_expression >2sigma(I)
_cod_data_source_file cg100865v_si_002.cif
_cod_data_source_block Compound(IV)
_cod_depositor_comments
;
The following automatic conversions were performed:

'_symmetry_cell_setting' value 'Triclinic' changed to 'triclinic'
according to /home/saulius/struct/CIF-dictionaries/cif_core.dic
dictionary named 'cif_core.dic' version 2.4.2 from 2011-04-26.

Automatic conversion script
Id: cif_fix_values 1715 2011-07-08 13:25:40Z adriana 
;
_cod_original_cell_volume 507.242(17)
_cod_original_sg_symbol_H-M P-1
_cod_database_code 4502012

loop_
_symmetry_equiv_pos_as_xyz
'x, y, z'
'-x, -y, -z'

loop_
_atom_site_label
_atom_site_type_symbol
_atom_site_fract_x
_atom_site_fract_y
_atom_site_fract_z
_atom_site_U_iso_or_equiv
_atom_site_adp_type
_atom_site_occupancy
_atom_site_symmetry_multiplicity
_atom_site_calc_flag
_atom_site_refinement_flags
Cd1 Cd 0.86860(3) 0.78331(2) 0.60458(2) 0.01615(7) Uani 1 1 d .
Cd2 Cd 1.32779(3) 0.40138(2) 0.66060(2) 0.01570(7) Uani 1 1 d .
S1 S 0.63869(10) 1.19089(8) 0.42888(8) 0.01415(14) Uani 1 1 d .
S2 S 1.16257(10) 0.62600(8) 0.30813(8) 0.01271(14) Uani 1 1 d .
O1 O 0.8027(4) 1.0370(3) 0.4380(3) 0.0312(5) Uani 1 1 d .
O2 O 0.5088(4) 0.7785(3) 0.6708(3) 0.0291(5) Uani 1 1 d .
O3 O 1.0058(4) 0.7531(3) 0.3643(2) 0.0261(5) Uani 1 1 d .
O4 O 0.9523(3) 0.4962(2) 0.6753(2) 0.0216(5) Uani 1 1 d .
O5 O 1.2399(3) 0.6783(2) 0.6396(2) 0.0183(4) Uani 1 1 d .
O6 O 1.5198(3) 0.1847(2) 0.5842(2) 0.0225(5) Uani 1 1 d .
O7 O 1.2584(3) 0.6952(3) 0.1491(2) 0.0258(5) Uani 1 1 d .
O8 O 1.3357(3) 0.5388(2) 0.4023(2) 0.0155(4) Uani 1 1 d .
N1 N 0.8124(4) 0.7960(3) 0.8410(3) 0.0203(5) Uani 1 1 d .
N2 N 0.7216(4) 0.7465(3) 1.0939(3) 0.0180(5) Uani 1 1 d .
N3 N 0.8117(5) 0.9298(3) 0.8734(3) 0.0232(6) Uani 1 1 d .
N4 N 0.7360(5) 0.5402(3) 1.0028(3) 0.0282(6) Uani 1 1 d .
H4A H 0.7602 0.5074 0.9272 0.034 Uiso 1 1 calc R
H4B H 0.6987 0.4773 1.0949 0.034 Uiso 1 1 calc R
N5 N 0.7371(5) 1.0003(3) 1.0954(3) 0.0266(6) Uani 1 1 d .
H5A H 0.7621 1.0955 1.0424 0.032 Uiso 1 1 calc R
H5B H 0.7003 0.9713 1.1935 0.032 Uiso 1 1 calc R
C1 C 0.7563(4) 0.6895(3) 0.9771(3) 0.0182(6) Uani 1 1 d .
C2 C 0.7557(4) 0.8968(3) 1.0246(3) 0.0177(6) Uani 1 1 d .
H3A H 0.856(5) 1.008(4) 0.805(4) 0.017(8) Uiso 1 1 d .

loop_
_atom_site_aniso_label
_atom_site_aniso_U_11
_atom_site_aniso_U_22
_atom_site_aniso_U_33
_atom_site_aniso_U_23
_atom_site_aniso_U_13
_atom_site_aniso_U_12
Cd1 0.01602(11) 0.01602(12) 0.01402(11) -0.00481(8) -0.00243(8) -0.00157(8)
Cd2 0.01501(11) 0.01471(11) 0.01390(11) -0.00271(8) -0.00084(8) -0.00362(8)
S1 0.0129(3) 0.0114(3) 0.0174(3) -0.0052(3) -0.0011(3) -0.0031(2)
S2 0.0129(3) 0.0115(3) 0.0124(3) -0.0033(3) -0.0020(2) -0.0025(2)
O1 0.0303(12) 0.0149(11) 0.0324(13) -0.0058(10) 0.0051(10) 0.0026(9)
O2 0.0244(12) 0.0424(14) 0.0287(12) -0.0154(11) -0.0068(10) -0.0127(10)
O3 0.0298(12) 0.0212(11) 0.0211(11) -0.0102(9) -0.0086(9) 0.0092(9)
O4 0.0178(10) 0.0179(10) 0.0301(12) -0.0046(9) -0.0085(9) -0.0067(8)
O5 0.0168(10) 0.0151(10) 0.0234(11) -0.0072(8) 0.0002(8) -0.0070(8)
O6 0.0258(11) 0.0183(10) 0.0186(11) -0.0065(9) 0.0061(9) -0.0079(9)
O7 0.0273(11) 0.0266(12) 0.0165(11) -0.0010(9) 0.0006(9) -0.0098(9)
O8 0.0146(9) 0.0156(10) 0.0167(10) -0.0053(8) -0.0047(8) -0.0028(7)
N1 0.0248(13) 0.0213(13) 0.0135(12) -0.0046(10) -0.0020(10) -0.0073(10)
N2 0.0214(12) 0.0192(12) 0.0142(12) -0.0057(10) -0.0023(10) -0.0068(10)
N3 0.0339(15) 0.0195(13) 0.0153(13) -0.0018(11) -0.0034(11) -0.0116(11)
N4 0.0443(17) 0.0251(14) 0.0184(13) -0.0090(11) -0.0005(12) -0.0148(12)
N5 0.0432(17) 0.0196(13) 0.0184(13) -0.0049(11) -0.0044(12) -0.0126(12)
C1 0.0148(13) 0.0227(15) 0.0169(15) -0.0078(12) -0.0011(11) -0.0044(12)
C2 0.0172(14) 0.0189(14) 0.0149(14) -0.0032(11) -0.0044(11) -0.0037(11)

loop_
_atom_type_symbol
_atom_type_description
_atom_type_scat_dispersion_real
_atom_type_scat_dispersion_imag
_atom_type_scat_source
C C 0.0033 0.0016 'International Tables Vol C Tables 4.2.6.8 and 6.1.1.4'
H H 0.0000 0.0000 'International Tables Vol C Tables 4.2.6.8 and 6.1.1.4'
N N 0.0061 0.0033 'International Tables Vol C Tables 4.2.6.8 and 6.1.1.4'
O O 0.0106 0.0060 'International Tables Vol C Tables 4.2.6.8 and 6.1.1.4'
S S 0.1246 0.1234 'International Tables Vol C Tables 4.2.6.8 and 6.1.1.4'
Cd Cd -0.8075 1.2024 'International Tables Vol C Tables 4.2.6.8 and 6.1.1.4'

loop_
_geom_angle_atom_site_label_1
_geom_angle_atom_site_label_2
_geom_angle_atom_site_label_3
_geom_angle
_geom_angle_site_symmetry_1
_geom_angle_site_symmetry_3
O1 Cd1 N1 108.19(9) . .
O1 Cd1 O2 92.55(9) . .
N1 Cd1 O2 83.14(9) . .
O1 Cd1 O3 75.86(8) . .
N1 Cd1 O3 167.58(8) . .
O2 Cd1 O3 108.66(8) . .
O1 Cd1 O4 153.50(9) . .
N1 Cd1 O4 98.18(8) . .
O2 Cd1 O4 87.95(8) . .
O3 Cd1 O4 78.89(7) . .
O1 Cd1 O5 113.21(8) . .
N1 Cd1 O5 83.12(8) . .
O2 Cd1 O5 153.54(8) . .
O3 Cd1 O5 84.51(7) . .
O4 Cd1 O5 71.79(7) . .
N2 Cd2 O6 94.64(8) 2_767 .
N2 Cd2 O8 170.49(8) 2_767 .
O6 Cd2 O8 83.18(7) . .
N2 Cd2 O8 107.30(8) 2_767 2_866
O6 Cd2 O8 83.32(7) . 2_866
O8 Cd2 O8 81.69(7) . 2_866
N2 Cd2 O4 89.67(8) 2_767 .
O6 Cd2 O4 122.37(8) . .
O8 Cd2 O4 83.75(7) . .
O8 Cd2 O4 148.56(7) 2_866 .
N2 Cd2 O5 107.56(8) 2_767 .
O6 Cd2 O5 153.65(7) . .
O8 Cd2 O5 77.09(7) . .
O8 Cd2 O5 76.74(7) 2_866 .
O4 Cd2 O5 72.90(7) . .
O2 S1 O1 110.85(15) 2_676 .
O2 S1 O6 110.76(13) 2_676 1_465
O1 S1 O6 109.67(13) . 1_465
O2 S1 O5 109.11(13) 2_676 2_776
O1 S1 O5 105.70(12) . 2_776
O6 S1 O5 110.64(12) 1_465 2_776
O7 S2 O3 111.18(13) . .
O7 S2 O8 109.42(12) . .
O3 S2 O8 110.62(12) . .
O7 S2 O4 109.62(13) . 2_766
O3 S2 O4 108.33(13) . 2_766
O8 S2 O4 107.59(11) . 2_766
S1 O1 Cd1 137.53(14) . .
S1 O2 Cd1 128.42(14) 2_676 .
S2 O3 Cd1 135.27(12) . .
S2 O4 Cd2 115.15(11) 2_766 .
S2 O4 Cd1 135.47(12) 2_766 .
Cd2 O4 Cd1 107.73(8) . .
S1 O5 Cd2 134.24(11) 2_776 .
S1 O5 Cd1 112.10(10) 2_776 .
Cd2 O5 Cd1 105.50(7) . .
S1 O6 Cd2 126.94(12) 1_645 .
S2 O8 Cd2 132.57(11) . .
S2 O8 Cd2 125.08(11) . 2_866
Cd2 O8 Cd2 98.31(7) . 2_866
C1 N1 N3 103.8(2) . .
C1 N1 Cd1 129.9(2) . .
N3 N1 Cd1 126.10(18) . .
C2 N2 C1 104.8(2) . .
C2 N2 Cd2 129.64(19) . 2_767
C1 N2 Cd2 124.95(19) . 2_767
C2 N3 N1 109.0(2) . .
C2 N3 H3A 130(2) . .
N1 N3 H3A 121(2) . .
C1 N4 H4A 120.0 . .
C1 N4 H4B 120.0 . .
H4A N4 H4B 120.0 . .
C2 N5 H5A 120.0 . .
C2 N5 H5B 120.0 . .
H5A N5 H5B 120.0 . .
N1 C1 N4 125.2(3) . .
N1 C1 N2 112.7(2) . .
N4 C1 N2 122.1(3) . .
N3 C2 N2 109.7(3) . .
N3 C2 N5 124.7(3) . .
N2 C2 N5 125.6(3) . .

loop_
_geom_bond_atom_site_label_1
_geom_bond_atom_site_label_2
_geom_bond_distance
_geom_bond_site_symmetry_2
Cd1 O1 2.222(2) .
Cd1 N1 2.265(2) .
Cd1 O2 2.306(2) .
Cd1 O3 2.346(2) .
Cd1 O4 2.362(2) .
Cd1 O5 2.414(2) .
Cd2 N2 2.199(2) 2_767
Cd2 O6 2.281(2) .
Cd2 O8 2.2962(19) .
Cd2 O8 2.3323(19) 2_866
Cd2 O4 2.349(2) .
Cd2 O5 2.3649(19) .
S1 O2 1.458(2) 2_676
S1 O1 1.471(2) .
S1 O6 1.476(2) 1_465
S1 O5 1.490(2) 2_776
S2 O7 1.446(2) .
S2 O3 1.472(2) .
S2 O8 1.4885(19) .
S2 O4 1.492(2) 2_766
O2 S1 1.458(2) 2_676
O4 S2 1.492(2) 2_766
O5 S1 1.490(2) 2_776
O6 S1 1.476(2) 1_645
O8 Cd2 2.3323(19) 2_866
N1 C1 1.321(4) .
N1 N3 1.393(4) .
N2 C2 1.335(4) .
N2 C1 1.370(4) .
N2 Cd2 2.199(2) 2_767
N3 C2 1.336(4) .
N3 H3A 0.82(3) .
N4 C1 1.342(4) .
N4 H4A 0.8600 .
N4 H4B 0.8600 .
N5 C2 1.347(4) .
N5 H5A 0.8600 .
N5 H5B 0.8600 .
